data_7060583
loop_
_publ_author_name
'Kordestani, Nazanin'
'Amiri Rudbari, Hadi'
'Correia, Isabel'
'Valente, Andreia'
'C\^orte-Real, Leonor'
'Islam, Mohammad Khairul'
'Micale, Nicola'
'Braun, Jason D.'
'Herbert, David E.'
'Tumanov, Nikolay'
'Wouters, Johan'
'Enamullah, Mohammed'

_publ_section_title
;
 Heteroleptic enantiopure Pd(ii)-complexes derived from
 halogen-substituted Schiff bases and 2-picolylamine: synthesis,
 experimental and computational characterization and investigation of the
 influence of chirality and halogen atoms on the anticancer activity
;
_journal_issue 20
_journal_name_full 'New Journal of Chemistry'
_journal_page_first 9163
_journal_page_last 9180
_journal_paper_doi 10.1039/D1NJ01491A
_journal_volume 45
_journal_year 2021
_chemical_formula_sum 'C25 H34 N3 O7 Zn'
_chemical_formula_weight 553.92
_space_group_crystal_system triclinic
_space_group_IT_number 2
_space_group_name_Hall '-P 1'
_space_group_name_H-M_alt 'P -1'
_atom_sites_solution_hydrogens mixed
_audit_block_doi 10.5517/ccdc.csd.cc24sbt3
_audit_creation_method SHELXL-2017/1
_audit_update_record
;
2020-03-11 deposited with the CCDC.	2021-04-16 downloaded from the CCDC.
;
_cell_angle_alpha 66.874(2)
_cell_angle_beta 80.546(2)
_cell_angle_gamma 73.791(2)
_cell_formula_units_Z 2
_cell_length_a 8.3492(3)
_cell_length_b 12.3145(5)
_cell_length_c 14.6583(6)
_cell_measurement_reflns_used 250
_cell_measurement_temperature 296(2)
_cell_measurement_theta_max 27.6
_cell_measurement_theta_min 1.5
_cell_volume 1328.36(9)
_computing_cell_refinement 'SMART APEX II'
_computing_data_collection 'SMART APEX II (Bruker,2010)'
_computing_data_reduction 'SAINT (Bruker,2000)'
_computing_molecular_graphics 'Ortep-3v2 for windows (Farrugia, 1997)'
_computing_publication_material 'PLATON (Spek, 2008)'
_computing_structure_refinement 'SHELXL-2017/1 (Sheldrick, 2017)'
_computing_structure_solution 'SHELXL-2014/7 (Sheldrick, 2014)'
_diffrn_ambient_temperature 296(2)
_diffrn_measured_fraction_theta_full 0.999
_diffrn_measured_fraction_theta_max 0.987
_diffrn_measurement_device_type 'CCD area detector'
_diffrn_measurement_method 'phi and omega scans'
_diffrn_radiation_type MoK\a
_diffrn_radiation_wavelength 0.71073
_diffrn_reflns_av_R_equivalents 0.0260
_diffrn_reflns_av_unetI/netI 0.0284
_diffrn_reflns_Laue_measured_fraction_full 0.999
_diffrn_reflns_Laue_measured_fraction_max 0.987
_diffrn_reflns_limit_h_max 10
_diffrn_reflns_limit_h_min -10
_diffrn_reflns_limit_k_max 16
_diffrn_reflns_limit_k_min -15
_diffrn_reflns_limit_l_max 19
_diffrn_reflns_limit_l_min -19
_diffrn_reflns_number 22568
_diffrn_reflns_point_group_measured_fraction_full 0.999
_diffrn_reflns_point_group_measured_fraction_max 0.987
_diffrn_reflns_theta_full 25.242
_diffrn_reflns_theta_max 27.592
_diffrn_reflns_theta_min 1.513
_diffrn_source 'fine-focus sealed tube'
_exptl_absorpt_coefficient_mu 0.972
_exptl_absorpt_correction_T_max 0.905
_exptl_absorpt_correction_T_min 0.888
_exptl_absorpt_correction_type multi-scan
_exptl_absorpt_process_details
;
'XPREP' - A PROGRAM DATA PREPARATION & RECIPROCAL 
SPACE EXPLORATION,
Bruker Analytical X-ray Systems, 1997
;
_exptl_crystal_colour White
_exptl_crystal_density_diffrn 1.385
_exptl_crystal_density_method 'not measured'
_exptl_crystal_description Block
_exptl_crystal_F_000 582
_exptl_crystal_size_max 0.20
_exptl_crystal_size_mid 0.10
_exptl_crystal_size_min 0.10
_refine_diff_density_max 1.479
_refine_diff_density_min -1.412
_refine_diff_density_rms 0.079
_refine_ls_extinction_method none
_refine_ls_goodness_of_fit_ref 1.046
_refine_ls_hydrogen_treatment constr
_refine_ls_matrix_type full
_refine_ls_number_parameters 322
_refine_ls_number_reflns 6078
_refine_ls_number_restraints 0
_refine_ls_restrained_S_all 1.046
_refine_ls_R_factor_all 0.0460
_refine_ls_R_factor_gt 0.0404
_refine_ls_shift/su_max 0.005
_refine_ls_shift/su_mean 0.000
_refine_ls_structure_factor_coef Fsqd
_refine_ls_weighting_details 'w=1/[\s^2^(Fo^2^)+(0.0686P)^2^+0.9400P] where P=(Fo^2^+2Fc^2^)/3'
_refine_ls_weighting_scheme calc
_refine_ls_wR_factor_gt 0.1141
_refine_ls_wR_factor_ref 0.1180
_reflns_Friedel_coverage 0.000
_reflns_number_gt 5402
_reflns_number_total 6078
_reflns_threshold_expression 'I > 2\s(I)'
_cod_data_source_file d1nj01491a2.cif
_cod_data_source_block DG1
_cod_depositor_comments 'Adding full bibliography for 7060575--7060596.cif.'
_cod_database_code 7060583
_shelx_shelxl_version_number 2017/1
_shelx_space_group_comment
;
The symmetry employed for this shelxl refinement is uniquely defined
by the following loop, which should always be used as a source of
symmetry information in preference to the above space-group names.
They are only intended as comments.
;
_exptl_absorpt_special_details
;
 ?
;

loop_
_space_group_symop_operation_xyz
'x, y, z'
'-x, -y, -z'

loop_
_atom_site_label
_atom_site_type_symbol
_atom_site_fract_x
_atom_site_fract_y
_atom_site_fract_z
_atom_site_U_iso_or_equiv
_atom_site_adp_type
_atom_site_occupancy
_atom_site_site_symmetry_order
_atom_site_calc_flag
_atom_site_refinement_flags_posn
_atom_site_refinement_flags_adp
_atom_site_refinement_flags_occupancy
_atom_site_disorder_assembly
_atom_site_disorder_group
Zn1 Zn 0.49789(3) 0.13006(2) 0.73476(2) 0.02244(9) Uani 1 1 d . . . . .
O2 O 0.2717(3) 0.34790(17) 0.69185(13) 0.0426(5) Uani 1 1 d . . . . .
O4 O -0.2663(3) 0.94910(16) 0.69466(13) 0.0432(5) Uani 1 1 d . . . . .
O1 O 0.3668(2) 0.20275(15) 0.83015(13) 0.0374(4) Uani 1 1 d . . . . .
O3 O -0.3948(2) 0.97088(15) 0.83173(12) 0.0353(4) Uani 1 1 d . . . . .
N1 N 0.3503(2) 0.08817(17) 0.66294(14) 0.0260(4) Uani 1 1 d . . . . .
C13 C 0.2743(3) 0.3079(2) 0.78255(17) 0.0283(5) Uani 1 1 d . . . . .
C19 C -0.2924(3) 0.90763(19) 0.78497(17) 0.0271(5) Uani 1 1 d . . . . .
C18 C -0.2049(4) 0.7802(2) 0.84740(19) 0.0371(6) Uani 1 1 d . . . . .
H18A H -0.130773 0.785240 0.889306 0.044 Uiso 1 1 calc R U . . .
H18B H -0.288107 0.739006 0.890643 0.044 Uiso 1 1 calc R U . . .
C6 C 0.0730(3) -0.0485(2) 0.5272(2) 0.0378(6) Uani 1 1 d . . . . .
H6A H 0.031704 -0.115396 0.577747 0.045 Uiso 1 1 calc R U . . .
H6B H 0.148538 -0.079694 0.480655 0.045 Uiso 1 1 calc R U . . .
C3 C 0.1668(3) 0.0010(2) 0.57546(19) 0.0330(5) Uani 1 1 d . . . . .
N3 N 0.5561(4) 0.6364(3) 0.65391(19) 0.0609(8) Uani 1 1 d . . . . .
C15 C 0.0817(4) 0.5059(2) 0.78750(19) 0.0384(6) Uani 1 1 d . . . . .
H15A H 0.006741 0.504364 0.744207 0.046 Uiso 1 1 calc R U . . .
H15B H 0.164750 0.548315 0.745659 0.046 Uiso 1 1 calc R U . . .
C5 C 0.3589(3) 0.1184(3) 0.56474(18) 0.0380(6) Uani 1 1 d . . . . .
H5 H 0.427910 0.169375 0.525547 0.046 Uiso 1 1 calc R U . . .
C14 C 0.1691(4) 0.3766(2) 0.84591(19) 0.0380(6) Uani 1 1 d . . . . .
H14A H 0.085562 0.333094 0.885396 0.046 Uiso 1 1 calc R U . . .
H14B H 0.240134 0.377915 0.891416 0.046 Uiso 1 1 calc R U . . .
C17 C -0.1049(4) 0.7046(2) 0.78840(19) 0.0386(6) Uani 1 1 d . . . . .
H17A H -0.021591 0.745736 0.745247 0.046 Uiso 1 1 calc R U . . .
H17B H -0.179013 0.699714 0.746395 0.046 Uiso 1 1 calc R U . . .
C2 C 0.1537(3) -0.0258(2) 0.67631(19) 0.0363(5) Uani 1 1 d . . . . .
H2 H 0.081685 -0.073420 0.716931 0.044 Uiso 1 1 calc R U . . .
C16 C -0.0174(3) 0.5768(2) 0.85083(19) 0.0367(6) Uani 1 1 d . . . . .
H16A H 0.057228 0.580759 0.893025 0.044 Uiso 1 1 calc R U . . .
H16B H -0.099998 0.534460 0.893491 0.044 Uiso 1 1 calc R U . . .
C4 C 0.2700(4) 0.0775(3) 0.51877(19) 0.0428(6) Uani 1 1 d . . . . .
H4 H 0.279173 0.101060 0.449944 0.051 Uiso 1 1 calc R U . . .
C1 C 0.2469(3) 0.0178(2) 0.71717(18) 0.0326(5) Uani 1 1 d . . . . .
H1 H 0.237426 -0.002759 0.785701 0.039 Uiso 1 1 calc R U . . .
C22 C 0.4816(4) 0.5476(3) 0.8594(2) 0.0475(7) Uani 1 1 d . . . . .
C23 C 0.5737(5) 0.4731(3) 0.8110(3) 0.0618(9) Uani 1 1 d . . . . .
H23 H 0.614119 0.390720 0.846337 0.074 Uiso 1 1 calc R U . . .
C25 C 0.4369(5) 0.4987(4) 0.9703(2) 0.0617(9) Uani 1 1 d . . . . .
H25A H 0.329018 0.546639 0.984376 0.074 Uiso 1 1 calc R U . . .
H25B H 0.427237 0.415635 0.990235 0.074 Uiso 1 1 calc R U . . .
C21 C 0.4319(5) 0.6677(3) 0.8028(2) 0.0619(9) Uani 1 1 d . . . . .
H21 H 0.370443 0.722535 0.832108 0.074 Uiso 1 1 calc R U . . .
C24 C 0.6063(5) 0.5212(3) 0.7092(3) 0.0654(10) Uani 1 1 d . . . . .
H24 H 0.667678 0.468550 0.677887 0.078 Uiso 1 1 calc R U . . .
C20 C 0.4733(5) 0.7081(3) 0.7015(3) 0.0680(11) Uani 1 1 d . . . . .
H20 H 0.440391 0.790888 0.664914 0.082 Uiso 1 1 calc R U . . .
N2 N 0.6604(2) 0.23209(16) 0.65202(14) 0.0262(4) Uani 1 1 d . . . . .
C7 C 0.6307(3) 0.3188(2) 0.56187(18) 0.0316(5) Uani 1 1 d . . . . .
H7 H 0.529143 0.334222 0.535474 0.038 Uiso 1 1 calc R U . . .
C11 C 0.8071(3) 0.2124(2) 0.6885(2) 0.0380(6) Uani 1 1 d . . . . .
H11 H 0.830721 0.151684 0.750369 0.046 Uiso 1 1 calc R U . . .
C9 C 0.8945(3) 0.3668(2) 0.54505(19) 0.0333(5) Uani 1 1 d . . . . .
C8 C 0.7438(3) 0.3858(2) 0.50692(18) 0.0348(5) Uani 1 1 d . . . . .
H8 H 0.719214 0.443899 0.444096 0.042 Uiso 1 1 calc R U . . .
C10 C 0.9237(3) 0.2778(2) 0.6387(2) 0.0413(6) Uani 1 1 d . . . . .
H10 H 1.022665 0.262598 0.667747 0.050 Uiso 1 1 calc R U . . .
C12 C 1.0187(4) 0.4423(2) 0.4892(2) 0.0413(6) Uani 1 1 d . . . . .
H12A H 1.014902 0.462914 0.418410 0.050 Uiso 1 1 calc R U . . .
H12B H 1.130482 0.395217 0.508174 0.050 Uiso 1 1 calc R U . . .
O1W O -0.5678(3) 0.8590(2) 1.01014(18) 0.0685(7) Uani 1 1 d G . . . .
H1WA H -0.514174 0.891492 0.956130 0.103 Uiso 1 1 d G U . . .
H1WB H -0.506272 0.834529 1.058468 0.103 Uiso 1 1 d G U . . .
O2W O 0.1653(3) 0.7907(5) 0.9635(4) 0.1482(19) Uani 1 1 d G . . . .
H2WA H 0.207842 0.781561 1.015619 0.222 Uiso 1 1 d G U . . .
H2WB H 0.084757 0.853492 0.949416 0.222 Uiso 1 1 d G U . . .
O3W O -0.8679(3) 1.0458(4) 1.0185(7) 0.343(7) Uani 1 1 d G . . . .
H3WA H -0.767407 1.025806 1.034356 0.515 Uiso 1 1 d G U . . .
H3WB H -0.869853 1.036935 0.964018 0.515 Uiso 1 1 d G U . . .

loop_
_atom_site_aniso_label
_atom_site_aniso_U_11
_atom_site_aniso_U_22
_atom_site_aniso_U_33
_atom_site_aniso_U_23
_atom_site_aniso_U_13
_atom_site_aniso_U_12
Zn1 0.02410(15) 0.02073(14) 0.02307(14) -0.00797(10) -0.00204(9) -0.00592(9)
O2 0.0515(12) 0.0382(10) 0.0309(9) -0.0147(8) -0.0062(8) 0.0057(8)
O4 0.0553(12) 0.0309(9) 0.0287(9) -0.0056(7) 0.0041(8) 0.0005(8)
O1 0.0469(11) 0.0249(8) 0.0309(9) -0.0110(7) -0.0042(8) 0.0081(7)
O3 0.0440(10) 0.0243(8) 0.0290(8) -0.0106(7) -0.0034(7) 0.0069(7)
N1 0.0254(9) 0.0277(9) 0.0280(9) -0.0124(8) -0.0034(7) -0.0067(7)
C13 0.0283(11) 0.0231(10) 0.0319(12) -0.0109(9) -0.0008(9) -0.0031(9)
C19 0.0275(11) 0.0225(10) 0.0314(11) -0.0113(9) -0.0038(9) -0.0027(8)
C18 0.0468(15) 0.0238(11) 0.0305(12) -0.0089(9) -0.0030(10) 0.0059(10)
C6 0.0408(14) 0.0381(13) 0.0422(14) -0.0181(11) -0.0054(11) -0.0147(11)
C3 0.0318(12) 0.0342(12) 0.0378(13) -0.0160(10) -0.0072(10) -0.0080(10)
N3 0.0698(19) 0.0732(19) 0.0314(13) -0.0162(13) 0.0026(12) -0.0116(15)
C15 0.0442(15) 0.0274(12) 0.0342(13) -0.0124(10) -0.0003(11) 0.0065(10)
C5 0.0421(14) 0.0525(15) 0.0280(12) -0.0142(11) 0.0025(10) -0.0280(12)
C14 0.0463(15) 0.0259(11) 0.0323(12) -0.0113(10) 0.0009(11) 0.0053(10)
C17 0.0471(15) 0.0253(11) 0.0341(13) -0.0106(10) -0.0015(11) 0.0046(10)
C2 0.0357(13) 0.0444(14) 0.0348(13) -0.0139(11) 0.0032(10) -0.0227(11)
C16 0.0413(14) 0.0266(11) 0.0327(12) -0.0104(10) -0.0006(10) 0.0050(10)
C4 0.0497(16) 0.0611(17) 0.0280(12) -0.0178(12) 0.0002(11) -0.0285(14)
C1 0.0384(13) 0.0366(12) 0.0265(11) -0.0116(9) -0.0010(10) -0.0151(10)
C22 0.0503(17) 0.0617(18) 0.0308(13) -0.0137(13) -0.0005(12) -0.0194(14)
C23 0.085(3) 0.0462(17) 0.0456(17) -0.0121(14) 0.0066(17) -0.0154(17)
C25 0.062(2) 0.087(3) 0.0381(16) -0.0154(16) 0.0045(14) -0.0375(19)
C21 0.071(2) 0.060(2) 0.0421(17) -0.0197(15) 0.0078(15) -0.0002(17)
C24 0.089(3) 0.063(2) 0.0464(18) -0.0296(17) 0.0124(18) -0.017(2)
C20 0.071(2) 0.059(2) 0.0437(18) -0.0035(15) 0.0028(16) 0.0046(18)
N2 0.0253(9) 0.0210(8) 0.0309(10) -0.0072(7) -0.0007(7) -0.0072(7)
C7 0.0335(12) 0.0308(11) 0.0299(11) -0.0068(9) -0.0061(9) -0.0108(10)
C11 0.0342(13) 0.0288(12) 0.0420(14) 0.0005(10) -0.0117(11) -0.0081(10)
C9 0.0316(12) 0.0273(11) 0.0429(13) -0.0150(10) 0.0082(10) -0.0126(9)
C8 0.0438(14) 0.0320(12) 0.0281(11) -0.0066(9) 0.0001(10) -0.0163(10)
C10 0.0285(13) 0.0343(13) 0.0567(17) -0.0075(12) -0.0101(12) -0.0100(10)
C12 0.0401(15) 0.0372(14) 0.0494(15) -0.0174(12) 0.0123(12) -0.0201(11)
O1W 0.0603(15) 0.099(2) 0.0453(13) -0.0166(13) -0.0007(11) -0.0339(14)
O2W 0.108(3) 0.183(5) 0.207(5) -0.131(4) 0.005(3) -0.038(3)
O3W 0.188(6) 0.218(7) 0.76(2) -0.329(11) -0.287(10) 0.104(5)

loop_
_atom_type_symbol
_atom_type_description
_atom_type_scat_dispersion_real
_atom_type_scat_dispersion_imag
_atom_type_scat_source
C C 0.0033 0.0016 'International Tables Vol C Tables 4.2.6.8 and 6.1.1.4'
H H 0.0000 0.0000 'International Tables Vol C Tables 4.2.6.8 and 6.1.1.4'
N N 0.0061 0.0033 'International Tables Vol C Tables 4.2.6.8 and 6.1.1.4'
O O 0.0106 0.0060 'International Tables Vol C Tables 4.2.6.8 and 6.1.1.4'
Zn Zn 0.2839 1.4301 'International Tables Vol C Tables 4.2.6.8 and 6.1.1.4'

loop_
_citation_id
_citation_doi
_citation_year
1 10.1021/acs.cgd.0c00880 2020

loop_
_geom_angle_atom_site_label_1
_geom_angle_atom_site_label_2
_geom_angle_atom_site_label_3
_geom_angle
_geom_angle_site_symmetry_1
_geom_angle_site_symmetry_3
_geom_angle_publ_flag
O1 Zn1 O3 98.13(7) . 1_645 ?
O1 Zn1 N1 111.80(8) . . ?
O3 Zn1 N1 103.92(8) 1_645 . ?
O1 Zn1 N2 109.10(8) . . ?
O3 Zn1 N2 113.93(8) 1_645 . ?
N1 Zn1 N2 118.12(8) . . ?
C13 O1 Zn1 109.58(15) . . ?
C19 O3 Zn1 109.41(14) . 1_465 ?
C5 N1 C1 117.4(2) . . ?
C5 N1 Zn1 124.08(17) . . ?
C1 N1 Zn1 118.34(15) . . ?
O2 C13 O1 121.6(2) . . ?
O2 C13 C14 122.6(2) . . ?
O1 C13 C14 115.8(2) . . ?
O4 C19 O3 121.6(2) . . ?
O4 C19 C18 121.7(2) . . ?
O3 C19 C18 116.7(2) . . ?
C17 C18 C19 114.5(2) . . ?
C3 C6 C6 111.5(3) . 2_556 ?
C2 C3 C4 116.9(2) . . ?
C2 C3 C6 122.3(2) . . ?
C4 C3 C6 120.8(2) . . ?
C24 N3 C20 115.8(3) . . ?
C14 C15 C16 114.4(2) . . ?
N1 C5 C4 122.8(2) . . ?
C15 C14 C13 114.3(2) . . ?
C18 C17 C16 114.6(2) . . ?
C3 C2 C1 120.1(2) . . ?
C15 C16 C17 112.0(2) . . ?
C5 C4 C3 119.8(2) . . ?
N1 C1 C2 123.0(2) . . ?
C21 C22 C23 116.6(3) . . ?
C21 C22 C25 121.8(3) . . ?
C23 C22 C25 121.6(3) . . ?
C22 C23 C24 119.5(3) . . ?
C25 C25 C22 112.6(4) 2_667 . ?
C22 C21 C20 119.8(3) . . ?
N3 C24 C23 124.2(3) . . ?
N3 C20 C21 124.0(3) . . ?
C11 N2 C7 117.3(2) . . ?
C11 N2 Zn1 118.68(16) . . ?
C7 N2 Zn1 123.98(16) . . ?
N2 C7 C8 122.8(2) . . ?
N2 C11 C10 122.9(2) . . ?
C8 C9 C10 116.9(2) . . ?
C8 C9 C12 121.6(2) . . ?
C10 C9 C12 121.4(2) . . ?
C7 C8 C9 120.0(2) . . ?
C11 C10 C9 120.1(2) . . ?
C9 C12 C12 111.1(3) . 2_766 ?

loop_
_geom_bond_atom_site_label_1
_geom_bond_atom_site_label_2
_geom_bond_distance
_geom_bond_site_symmetry_2
_geom_bond_publ_flag
Zn1 O1 1.9716(17) . ?
Zn1 O3 1.9785(16) 1_645 ?
Zn1 N1 2.0250(18) . ?
Zn1 N2 2.0262(19) . ?
O2 C13 1.225(3) . ?
O4 C19 1.224(3) . ?
O1 C13 1.292(3) . ?
O3 C19 1.290(3) . ?
N1 C5 1.332(3) . ?
N1 C1 1.334(3) . ?
C13 C14 1.512(3) . ?
C19 C18 1.512(3) . ?
C18 C17 1.508(3) . ?
C6 C3 1.508(3) . ?
C6 C6 1.519(5) 2_556 ?
C3 C2 1.375(4) . ?
C3 C4 1.386(4) . ?
N3 C24 1.312(5) . ?
N3 C20 1.314(5) . ?
C15 C14 1.512(3) . ?
C15 C16 1.513(3) . ?
C5 C4 1.379(4) . ?
C17 C16 1.515(3) . ?
C2 C1 1.375(3) . ?
C22 C21 1.362(5) . ?
C22 C23 1.369(5) . ?
C22 C25 1.517(4) . ?
C23 C24 1.384(5) . ?
C25 C25 1.488(7) 2_667 ?
C21 C20 1.386(5) . ?
N2 C11 1.338(3) . ?
N2 C7 1.342(3) . ?
C7 C8 1.373(4) . ?
C11 C10 1.368(4) . ?
C9 C8 1.383(4) . ?
C9 C10 1.387(4) . ?
C9 C12 1.507(3) . ?
C12 C12 1.515(5) 2_766 ?
